data_2227730
loop_
_publ_author_name
'Yang, Ting-Hai'
'Zhuang, Wei'
'Wei, Wei'
'Yang, Yong-Bing'
'Chen, Qiang'

_publ_section_title
;
 [Amino(iminio)methyl]phosphonate
;
_journal_coeditor_code JJ2049
_journal_issue 9
_journal_name_full 'Acta Crystallographica Section E'
_journal_page_first o2326
_journal_paper_doi 10.1107/S1600536810032083
_journal_volume 66
_journal_year 2010
_chemical_formula_iupac 'C H5 N2 O3 P'
_chemical_formula_moiety 'C H5 N2 O3 P'
_chemical_formula_sum 'C H5 N2 O3 P'
_chemical_formula_weight 124.04
_chemical_name_common
;
Aminoiminomethenylphosphonic acid
;
_chemical_name_systematic
;
[Amino(iminio)methyl]phosphonate
;
_space_group_IT_number 2
_symmetry_cell_setting triclinic
_symmetry_space_group_name_Hall '-P 1'
_symmetry_space_group_name_H-M 'P -1'
_atom_sites_solution_hydrogens geom
_atom_sites_solution_primary direct
_atom_sites_solution_secondary difmap
_audit_creation_method SHELXL-97
_cell_angle_alpha 99.570(6)
_cell_angle_beta 90.784(6)
_cell_angle_gamma 101.546(6)
_cell_formula_units_Z 2
_cell_length_a 4.8559(17)
_cell_length_b 5.910(2)
_cell_length_c 8.101(3)
_cell_measurement_reflns_used 1436
_cell_measurement_temperature 296(2)
_cell_measurement_theta_max 30.252
_cell_measurement_theta_min 2.553
_cell_volume 224.35(14)
_computing_cell_refinement 'SAINT (Bruker, 2007)'
_computing_data_collection 'SMART (Bruker, 2007)'
_computing_data_reduction 'SAINT (Bruker, 2007)'
_computing_molecular_graphics 'DIAMOND (Brandenburg, 1999)'
_computing_publication_material 'SHELXTL (Sheldrick, 2008)'
_computing_structure_refinement 'SHELXTL (Sheldrick, 2008)'
_computing_structure_solution 'SHELXTL (Sheldrick, 2008)'
_diffrn_ambient_temperature 296(2)
_diffrn_measured_fraction_theta_full 0.974
_diffrn_measured_fraction_theta_max 0.974
_diffrn_measurement_device_type 'Bruker SMART APEX CCD'
_diffrn_measurement_method 'phi and omega scans'
_diffrn_radiation_monochromator graphite
_diffrn_radiation_source 'fine-focus sealed tube'
_diffrn_radiation_type MoK\a
_diffrn_radiation_wavelength 0.71073
_diffrn_reflns_av_R_equivalents 0.0140
_diffrn_reflns_av_sigmaI/netI 0.0224
_diffrn_reflns_limit_h_max 5
_diffrn_reflns_limit_h_min -5
_diffrn_reflns_limit_k_max 7
_diffrn_reflns_limit_k_min -6
_diffrn_reflns_limit_l_max 9
_diffrn_reflns_limit_l_min -9
_diffrn_reflns_number 1324
_diffrn_reflns_theta_full 25.99
_diffrn_reflns_theta_max 25.99
_diffrn_reflns_theta_min 2.55
_exptl_absorpt_coefficient_mu 0.500
_exptl_absorpt_correction_T_max 0.9242
_exptl_absorpt_correction_T_min 0.9065
_exptl_absorpt_correction_type multi-scan
_exptl_absorpt_process_details '(SADABS; Bruker, 2007)'
_exptl_crystal_colour colorless
_exptl_crystal_density_diffrn 1.836
_exptl_crystal_density_method 'not measured'
_exptl_crystal_description block
_exptl_crystal_F_000 128
_exptl_crystal_size_max 0.20
_exptl_crystal_size_mid 0.18
_exptl_crystal_size_min 0.16
_refine_diff_density_max 0.615
_refine_diff_density_min -0.767
_refine_ls_extinction_method none
_refine_ls_goodness_of_fit_ref 1.014
_refine_ls_hydrogen_treatment constr
_refine_ls_matrix_type full
_refine_ls_number_parameters 64
_refine_ls_number_reflns 855
_refine_ls_number_restraints 0
_refine_ls_restrained_S_all 1.014
_refine_ls_R_factor_all 0.0433
_refine_ls_R_factor_gt 0.0336
_refine_ls_shift/su_max 0.000
_refine_ls_shift/su_mean 0.000
_refine_ls_structure_factor_coef Fsqd
_refine_ls_weighting_details 'calc w=1/[\s^2^(Fo^2^)+(0.1046P)^2^+0.7669P] where P=(Fo^2^+2Fc^2^)/3'
_refine_ls_weighting_scheme calc
_refine_ls_wR_factor_gt 0.1020
_refine_ls_wR_factor_ref 0.1605
_reflns_number_gt 840
_reflns_number_total 855
_reflns_threshold_expression I>2sigma(I)
_cod_data_source_file jj2049.cif
_cod_data_source_block I
_cod_original_cell_volume 224.36(14)
_cod_database_code 2227730
_cod_database_fobs_code 2227730

loop_
_symmetry_equiv_pos_as_xyz
'x, y, z'
'-x, -y, -z'

loop_
_atom_site_type_symbol
_atom_site_label
_atom_site_fract_x
_atom_site_fract_y
_atom_site_fract_z
_atom_site_U_iso_or_equiv
_atom_site_adp_type
_atom_site_calc_flag
_atom_site_refinement_flags
_atom_site_occupancy
_atom_site_disorder_assembly
_atom_site_disorder_group
P P1 0.66113(16) 0.60637(13) 0.74674(10) 0.0149(4) Uani d . 1 . .
O O1 0.3963(5) 0.6733(4) 0.8092(3) 0.0225(6) Uani d . 1 . .
O O2 0.7837(5) 0.6917(4) 0.5956(3) 0.0224(6) Uani d . 1 . .
O O3 0.8828(5) 0.6695(5) 0.9016(3) 0.0224(6) Uani d . 1 . .
H H3B 1.0481 0.6105 0.8696 0.034 Uiso d R 1 . .
N N1 0.7663(7) 0.1822(5) 0.6080(4) 0.0224(7) Uani d . 1 . .
H H1A 0.7485 0.0324 0.5929 0.027 Uiso calc R 1 . .
H H1B 0.8918 0.2651 0.5566 0.027 Uiso calc R 1 . .
N N2 0.4088(7) 0.1649(5) 0.7899(4) 0.0229(7) Uani d . 1 . .
H H2A 0.3854 0.0148 0.7776 0.027 Uiso calc R 1 . .
H H2B 0.3047 0.2374 0.8554 0.027 Uiso calc R 1 . .
C C1 0.6036(7) 0.2834(6) 0.7084(4) 0.0168(7) Uani d . 1 . .

loop_
_atom_site_aniso_label
_atom_site_aniso_U_11
_atom_site_aniso_U_22
_atom_site_aniso_U_33
_atom_site_aniso_U_12
_atom_site_aniso_U_13
_atom_site_aniso_U_23
P1 0.0130(6) 0.0125(5) 0.0216(6) 0.0045(3) 0.0061(4) 0.0070(3)
O1 0.0156(13) 0.0197(13) 0.0350(14) 0.0076(10) 0.0086(10) 0.0073(10)
O2 0.0245(13) 0.0199(13) 0.0271(14) 0.0067(10) 0.0113(10) 0.0124(10)
O3 0.0150(13) 0.0271(14) 0.0247(13) 0.0047(10) 0.0029(10) 0.0032(10)
N1 0.0243(16) 0.0139(14) 0.0318(17) 0.0057(12) 0.0124(13) 0.0088(12)
N2 0.0263(16) 0.0145(14) 0.0299(17) 0.0052(12) 0.0138(13) 0.0074(12)
C1 0.0170(16) 0.0147(15) 0.0207(16) 0.0044(12) 0.0026(12) 0.0073(12)

loop_
_atom_type_symbol
_atom_type_description
_atom_type_scat_dispersion_real
_atom_type_scat_dispersion_imag
_atom_type_scat_source
C C 0.0033 0.0016 'International Tables Vol C Tables 4.2.6.8 and 6.1.1.4'
H H 0.0000 0.0000 'International Tables Vol C Tables 4.2.6.8 and 6.1.1.4'
N N 0.0061 0.0033 'International Tables Vol C Tables 4.2.6.8 and 6.1.1.4'
O O 0.0106 0.0060 'International Tables Vol C Tables 4.2.6.8 and 6.1.1.4'
P P 0.1023 0.0942 'International Tables Vol C Tables 4.2.6.8 and 6.1.1.4'

loop_
_geom_angle_atom_site_label_1
_geom_angle_atom_site_label_2
_geom_angle_atom_site_label_3
_geom_angle_site_symmetry_1
_geom_angle_site_symmetry_3
_geom_angle
_geom_angle_publ_flag
O2 P1 O1 . . 119.46(15) ?
O2 P1 O3 . . 111.94(15) ?
O1 P1 O3 . . 106.97(15) ?
O2 P1 C1 . . 108.20(15) ?
O1 P1 C1 . . 107.89(15) ?
O3 P1 C1 . . 100.70(15) ?
P1 O3 H3B . . 109.3 ?
C1 N1 H1A . . 120.0 ?
C1 N1 H1B . . 120.0 ?
H1A N1 H1B . . 120.0 ?
C1 N2 H2A . . 120.0 ?
C1 N2 H2B . . 120.0 ?
H2A N2 H2B . . 120.0 ?
N1 C1 N2 . . 122.4(3) ?
N1 C1 P1 . . 118.7(3) ?
N2 C1 P1 . . 118.8(3) ?

loop_
_geom_bond_atom_site_label_1
_geom_bond_atom_site_label_2
_geom_bond_site_symmetry_2
_geom_bond_distance
_geom_bond_publ_flag
P1 O2 . 1.487(2) ?
P1 O1 . 1.490(3) ?
P1 O3 . 1.587(3) ?
P1 C1 . 1.845(3) ?
O3 H3B . 0.9600 ?
N1 C1 . 1.299(5) ?
N1 H1A . 0.8600 ?
N1 H1B . 0.8600 ?
N2 C1 . 1.314(5) ?
N2 H2A . 0.8600 ?
N2 H2B . 0.8600 ?

loop_
_geom_hbond_atom_site_label_D
_geom_hbond_atom_site_label_H
_geom_hbond_atom_site_label_A
_geom_hbond_site_symmetry_A
_geom_hbond_distance_DH
_geom_hbond_distance_HA
_geom_hbond_distance_DA
_geom_hbond_angle_DHA
O3 H3B O1 1_655 0.96 1.75 2.611(4) 147.0
N1 H1A O2 1_545 0.86 2.06 2.903(4) 167.0
N2 H2A O1 1_545 0.86 2.09 2.924(4) 164.0
N1 H1B O2 2_766 0.86 2.02 2.812(4) 153.0
N2 H2B O3 2_667 0.86 2.21 3.008(4) 154.0

loop_
_geom_torsion_atom_site_label_1
_geom_torsion_atom_site_label_2
_geom_torsion_atom_site_label_3
_geom_torsion_atom_site_label_4
_geom_torsion_site_symmetry_1
_geom_torsion_site_symmetry_2
_geom_torsion_site_symmetry_3
_geom_torsion_site_symmetry_4
_geom_torsion
_geom_torsion_publ_flag
O2 P1 C1 N1 . . . . 28.6(3) ?
O1 P1 C1 N1 . . . . 159.2(3) ?
O3 P1 C1 N1 . . . . -88.9(3) ?
O2 P1 C1 N2 . . . . -154.6(3) ?
O1 P1 C1 N2 . . . . -24.1(3) ?
O3 P1 C1 N2 . . . . 87.8(3) ?
